data_7219117
loop_
_publ_author_name
'Xiao, Li-Na'
'Wang, La-Mei'
'Shan, Xiao-Nan'
'Guo, Hai-Yang'
'Fu, Li-Wei'
'Hu, Yang-Yang'
'Cui, Xiao-Bing'
'Li, Ke-Chang'
'Xu, Ji-Qing'

_publ_section_title
;
 Secondary organic moiety templated organic--inorganic
 polyoxometalate-based frameworks
;
_journal_issue 6
_journal_name_full CrystEngComm
_journal_page_first 1336
_journal_paper_doi 10.1039/C4CE02043J
_journal_volume 17
_journal_year 2015
_chemical_formula_sum 'C35 H31 Cu3 Mo12 N8 O40.5 P'
_chemical_formula_weight 2584.55
_chemical_name_systematic
; 
 ? 
;
_space_group_IT_number 15
_symmetry_cell_setting monoclinic
_symmetry_space_group_name_Hall '-C 2yc'
_symmetry_space_group_name_H-M 'C 1 2/c 1'
_atom_sites_solution_hydrogens geom
_atom_sites_solution_primary direct
_atom_sites_solution_secondary difmap
_audit_creation_method SHELXL-97
_audit_update_record
;
2014-06-03 deposited with the CCDC.
2014-12-16 downloaded from the CCDC.
;
_cell_angle_alpha 90.00
_cell_angle_beta 116.239(2)
_cell_angle_gamma 90.00
_cell_formula_units_Z 8
_cell_length_a 23.402(2)
_cell_length_b 21.760(2)
_cell_length_c 26.461(3)
_cell_measurement_temperature 296(2)
_cell_volume 12086(2)
_computing_structure_refinement 'SHELXL-97 (Sheldrick, 1997)'
_computing_structure_solution 'SHELXS-97 (Sheldrick, 1990)'
_diffrn_ambient_temperature 296(2)
_diffrn_measured_fraction_theta_full 0.981
_diffrn_measured_fraction_theta_max 0.981
_diffrn_radiation_monochromator graphite
_diffrn_radiation_source 'fine-focus sealed tube'
_diffrn_radiation_type MoK\a
_diffrn_radiation_wavelength 0.71073
_diffrn_reflns_av_R_equivalents 0.0469
_diffrn_reflns_av_sigmaI/netI 0.0610
_diffrn_reflns_limit_h_max 24
_diffrn_reflns_limit_h_min -31
_diffrn_reflns_limit_k_max 28
_diffrn_reflns_limit_k_min -24
_diffrn_reflns_limit_l_max 34
_diffrn_reflns_limit_l_min -35
_diffrn_reflns_number 39475
_diffrn_reflns_theta_full 28.37
_diffrn_reflns_theta_max 28.37
_diffrn_reflns_theta_min 1.81
_exptl_absorpt_coefficient_mu 3.564
_exptl_absorpt_correction_T_max 0.5359
_exptl_absorpt_correction_T_min 0.2969
_exptl_absorpt_correction_type empirical
_exptl_crystal_density_diffrn 2.841
_exptl_crystal_density_method 'not measured'
_exptl_crystal_F_000 9816
_exptl_crystal_size_max 0.45
_exptl_crystal_size_mid 0.33
_exptl_crystal_size_min 0.20
_refine_diff_density_max 2.668
_refine_diff_density_min -1.510
_refine_diff_density_rms 0.214
_refine_ls_extinction_method none
_refine_ls_goodness_of_fit_ref 1.026
_refine_ls_hydrogen_treatment constr
_refine_ls_matrix_type full
_refine_ls_number_parameters 896
_refine_ls_number_reflns 14849
_refine_ls_number_restraints 0
_refine_ls_restrained_S_all 1.026
_refine_ls_R_factor_all 0.0886
_refine_ls_R_factor_gt 0.0549
_refine_ls_shift/su_max 0.001
_refine_ls_shift/su_mean 0.000
_refine_ls_structure_factor_coef Fsqd
_refine_ls_weighting_details 'calc w=1/[\s^2^(Fo^2^)+(0.0675P)^2^+128.8078P] where P=(Fo^2^+2Fc^2^)/3'
_refine_ls_weighting_scheme calc
_refine_ls_wR_factor_gt 0.1388
_refine_ls_wR_factor_ref 0.1555
_reflns_number_gt 9989
_reflns_number_total 14849
_reflns_threshold_expression >2sigma(I)
_cod_data_source_file c4ce02043j2.cif
_cod_data_source_block k
_cod_depositor_comments 'Adding full bibliography for 7219116--7219119.cif.'
_cod_original_sg_symbol_H-M c2/c
_cod_original_formula_sum 'C35 H31 Cu3 Mo12 N8 O40.50 P'
_cod_database_code 7219117

loop_
_symmetry_equiv_pos_as_xyz
'x, y, z'
'-x, y, -z+1/2'
'x+1/2, y+1/2, z'
'-x+1/2, y+1/2, -z+1/2'
'-x, -y, -z'
'x, -y, z-1/2'
'-x+1/2, -y+1/2, -z'
'x+1/2, -y+1/2, z-1/2'

loop_
_atom_site_label
_atom_site_type_symbol
_atom_site_fract_x
_atom_site_fract_y
_atom_site_fract_z
_atom_site_U_iso_or_equiv
_atom_site_adp_type
_atom_site_occupancy
_atom_site_symmetry_multiplicity
_atom_site_calc_flag
_atom_site_refinement_flags
Mo1 Mo -0.38265(3) -0.12861(3) 0.06260(3) 0.02215(15) Uani 1 1 d .
Mo2 Mo -0.60365(3) -0.37287(3) -0.05749(3) 0.02300(15) Uani 1 1 d .
Mo3 Mo -0.37006(3) -0.22431(3) -0.03554(3) 0.02716(17) Uani 1 1 d .
Mo4 Mo -0.65382(3) -0.21232(3) -0.09435(3) 0.02609(16) Uani 1 1 d .
Mo5 Mo -0.53720(3) -0.20419(3) -0.13908(3) 0.02355(15) Uani 1 1 d .
Mo6 Mo -0.54475(3) -0.09642(3) -0.04690(3) 0.02287(16) Uani 1 1 d .
Mo7 Mo -0.61787(4) -0.26861(3) 0.04641(3) 0.02876(17) Uani 1 1 d .
Mo8 Mo -0.45218(3) -0.40322(3) 0.04442(3) 0.02635(17) Uani 1 1 d .
Mo9 Mo -0.47675(3) -0.35853(3) -0.08848(3) 0.02397(16) Uani 1 1 d .
Mo10 Mo -0.51869(4) -0.14369(3) 0.09545(3) 0.02588(16) Uani 1 1 d .
Mo11 Mo -0.33657(3) -0.27793(3) 0.09611(3) 0.02851(17) Uani 1 1 d .
Mo12 Mo -0.46275(4) -0.28859(3) 0.14307(3) 0.02717(17) Uani 1 1 d .
Cu1 Cu -0.14716(6) 0.20048(4) 0.16891(5) 0.0393(3) Uani 1 1 d .
Cu2 Cu -0.24673(7) -0.28953(5) 0.25236(5) 0.0532(4) Uani 1 1 d .
Cu3 Cu -0.13297(8) -0.29907(5) 0.18293(8) 0.0663(5) Uani 1 1 d .
P1 P -0.49653(8) -0.24871(7) 0.00200(7) 0.0111(3) Uani 1 1 d .
O1 O -0.5924(3) -0.1862(2) 0.0815(2) 0.0287(13) Uani 1 1 d .
O2 O -0.4666(3) -0.3628(3) 0.0991(2) 0.0280(13) Uani 1 1 d .
O3 O -0.5535(3) -0.3000(3) 0.1159(2) 0.0291(13) Uani 1 1 d .
O4 O -0.4462(2) -0.1961(2) -0.0925(2) 0.0268(12) Uani 1 1 d .
O5 O -0.5212(3) -0.0860(3) 0.1364(3) 0.0382(15) Uani 1 1 d .
O6 O -0.4367(3) -0.3167(3) 0.2080(2) 0.0413(17) Uani 1 1 d .
O7 O -0.4070(3) -0.3058(2) -0.0604(2) 0.0281(13) Uani 1 1 d .
O8 O -0.5594(3) -0.0215(3) -0.0579(3) 0.0388(16) Uani 1 1 d .
O9 O -0.4201(3) -0.4689(3) 0.0764(3) 0.0382(16) Uani 1 1 d .
O10 O -0.3160(3) -0.2656(2) 0.0346(2) 0.0283(13) Uani 1 1 d .
O11 O -0.5144(2) -0.2411(2) 0.0506(2) 0.0188(11) Uani 1 1 d .
O12 O -0.5441(3) -0.1901(3) -0.2035(2) 0.0351(14) Uani 1 1 d .
O13 O -0.4670(3) -0.3996(3) -0.1372(2) 0.0343(14) Uani 1 1 d .
O14 O -0.5033(2) -0.3155(2) -0.0162(2) 0.0201(11) Uani 1 1 d .
O15 O -0.6128(3) -0.3370(2) 0.0074(2) 0.0269(12) Uani 1 1 d .
O16 O -0.5503(3) -0.1093(3) 0.0249(2) 0.0263(12) Uani 1 1 d .
O17 O -0.4725(3) -0.2058(2) 0.1550(2) 0.0292(13) Uani 1 1 d .
O18 O -0.6508(3) -0.2246(2) -0.0236(2) 0.0288(13) Uani 1 1 d .
O19 O -0.3261(3) -0.1888(2) 0.1072(2) 0.0280(13) Uani 1 1 d .
O20 O -0.3203(3) -0.2171(3) -0.0649(2) 0.0294(13) Uani 1 1 d .
O21 O -0.3857(2) -0.2746(2) 0.1383(2) 0.0242(12) Uani 1 1 d .
O22 O -0.6826(3) -0.2821(3) 0.0559(3) 0.0315(13) Uani 1 1 d .
O23 O -0.4339(2) -0.1313(2) 0.0984(2) 0.0253(12) Uani 1 1 d .
O24 O -0.3533(3) -0.1490(2) 0.0039(2) 0.0269(12) Uani 1 1 d .
O25 O -0.4431(3) -0.4116(3) -0.0263(2) 0.0290(13) Uani 1 1 d .
O26 O -0.2653(3) -0.2983(2) 0.1457(2) 0.0296(13) Uani 1 1 d .
O27 O -0.5255(2) -0.2879(2) -0.1321(2) 0.0252(12) Uani 1 1 d .
O28 O -0.6319(2) -0.1292(2) -0.0809(2) 0.0250(12) Uani 1 1 d .
O29 O -0.6388(3) -0.3002(2) -0.0931(2) 0.0243(12) Uani 1 1 d .
O30 O -0.5382(2) -0.4236(2) 0.0030(2) 0.0248(12) Uani 1 1 d .
O31 O -0.4571(2) -0.0992(2) -0.0040(2) 0.0226(11) Uani 1 1 d .
O32 O -0.6639(2) -0.4224(2) -0.0828(2) 0.0266(12) Uani 1 1 d .
O33 O -0.5405(3) -0.1191(2) -0.1138(2) 0.0247(12) Uani 1 1 d .
O34 O -0.7314(2) -0.2074(2) -0.1368(2) 0.0265(12) Uani 1 1 d .
O35 O -0.6233(2) -0.2107(2) -0.1525(2) 0.0213(11) Uani 1 1 d .
O36 O -0.5620(3) -0.3892(2) -0.1018(2) 0.0241(12) Uani 1 1 d .
O37 O -0.4265(2) -0.2290(2) 0.0223(2) 0.0202(11) Uani 1 1 d .
O38 O -0.3756(3) -0.3512(2) 0.0677(2) 0.0275(13) Uani 1 1 d .
O39 O -0.3386(2) -0.0657(2) 0.0877(2) 0.0262(12) Uani 1 1 d .
O40 O -0.5391(2) -0.2086(2) -0.0472(2) 0.0178(10) Uani 1 1 d .
N1 N -0.1345(5) 0.6138(4) 0.1768(5) 0.061(3) Uani 1 1 d .
N2 N -0.1432(3) 0.2878(3) 0.1730(3) 0.0223(14) Uani 1 1 d .
N3 N -0.1436(4) 0.1132(3) 0.1687(3) 0.0311(17) Uani 1 1 d .
N4 N -0.1319(4) -0.2117(3) 0.1841(3) 0.0350(18) Uani 1 1 d .
N5 N -0.2479(4) -0.2018(3) 0.2535(3) 0.0330(18) Uani 1 1 d .
N6 N -0.2487(4) -0.3772(3) 0.2500(3) 0.0356(19) Uani 1 1 d .
N7 N -0.7839(7) 0.1042(7) 0.0079(5) 0.104(5) Uani 1 1 d .
H7B H -0.7582 0.1350 0.0164 0.124 Uiso 1 1 calc R
H7C H -0.8225 0.1096 0.0029 0.124 Uiso 1 1 calc R
N8 N -0.7078(6) 0.0335(8) 0.0091(5) 0.104(5) Uani 1 1 d .
C1 C -0.1870(5) 0.5825(4) 0.1536(4) 0.039(2) Uani 1 1 d .
H1A H -0.2252 0.6042 0.1383 0.047 Uiso 1 1 calc R
C2 C -0.1902(5) 0.5189(4) 0.1501(4) 0.035(2) Uani 1 1 d .
H2A H -0.2294 0.4996 0.1303 0.042 Uiso 1 1 calc R
C3 C -0.1363(4) 0.4847(3) 0.1754(4) 0.035(2) Uani 1 1 d .
C4 C -0.1378(4) 0.4170(3) 0.1756(4) 0.0249(17) Uani 1 1 d .
C5 C -0.1883(4) 0.3848(3) 0.1344(4) 0.0273(18) Uani 1 1 d .
H5A H -0.2214 0.4063 0.1063 0.033 Uiso 1 1 calc R
C6 C -0.1898(4) 0.3216(3) 0.1345(3) 0.0252(17) Uani 1 1 d .
H6A H -0.2247 0.3016 0.1068 0.030 Uiso 1 1 calc R
C7 C -0.0931(4) 0.3181(3) 0.2126(4) 0.0275(18) Uani 1 1 d .
H7A H -0.0598 0.2952 0.2392 0.033 Uiso 1 1 calc R
C8 C -0.0890(4) 0.3811(4) 0.2157(4) 0.0275(18) Uani 1 1 d .
H8A H -0.0539 0.3999 0.2443 0.033 Uiso 1 1 calc R
C9 C -0.0812(6) 0.5175(5) 0.1974(10) 0.164(12) Uani 1 1 d .
H9A H -0.0423 0.4972 0.2120 0.197 Uiso 1 1 calc R
C10 C -0.0826(7) 0.5809(6) 0.1981(11) 0.180(13) Uani 1 1 d .
H10A H -0.0439 0.6015 0.2149 0.216 Uiso 1 1 calc R
C11 C -0.1971(4) 0.0789(3) 0.1521(3) 0.0268(18) Uani 1 1 d .
H11A H -0.2360 0.0993 0.1387 0.032 Uiso 1 1 calc R
C12 C -0.1972(4) 0.0158(3) 0.1538(3) 0.0254(17) Uani 1 1 d .
H12A H -0.2354 -0.0058 0.1413 0.030 Uiso 1 1 calc R
C13 C -0.1388(4) -0.0157(3) 0.1748(3) 0.0200(15) Uani 1 1 d .
C14 C -0.1366(4) -0.0832(3) 0.1793(3) 0.0187(15) Uani 1 1 d .
C15 C -0.1829(4) -0.1186(3) 0.1385(3) 0.0246(17) Uani 1 1 d .
H15A H -0.2165 -0.1000 0.1083 0.030 Uiso 1 1 calc R
C16 C -0.1791(4) -0.1824(4) 0.1430(4) 0.034(2) Uani 1 1 d .
H16A H -0.2115 -0.2056 0.1158 0.040 Uiso 1 1 calc R
C17 C -0.0861(4) -0.1774(4) 0.2256(4) 0.0313(19) Uani 1 1 d .
H17A H -0.0538 -0.1971 0.2560 0.038 Uiso 1 1 calc R
C18 C -0.0872(4) -0.1138(3) 0.2231(3) 0.0235(16) Uani 1 1 d .
H18A H -0.0547 -0.0914 0.2510 0.028 Uiso 1 1 calc R
C19 C -0.0843(4) 0.0196(4) 0.1899(4) 0.033(2) Uani 1 1 d .
H19A H -0.0447 0.0008 0.2024 0.040 Uiso 1 1 calc R
C20 C -0.0893(5) 0.0828(4) 0.1863(4) 0.043(2) Uani 1 1 d .
H20A H -0.0520 0.1055 0.1970 0.052 Uiso 1 1 calc R
C21 C -0.1945(4) -0.1702(4) 0.2799(3) 0.0282(18) Uani 1 1 d .
H21A H -0.1564 -0.1916 0.2984 0.034 Uiso 1 1 calc R
C22 C -0.1931(4) -0.1064(3) 0.2810(3) 0.0220(16) Uani 1 1 d .
H22A H -0.1546 -0.0857 0.3002 0.026 Uiso 1 1 calc R
C23 C -0.2497(3) -0.0735(3) 0.2531(3) 0.0169(14) Uani 1 1 d .
C24 C -0.3051(4) -0.1078(3) 0.2259(3) 0.0246(17) Uani 1 1 d .
H24A H -0.3442 -0.0881 0.2072 0.030 Uiso 1 1 calc R
C25 C -0.3021(4) -0.1707(4) 0.2268(3) 0.0289(19) Uani 1 1 d .
H25A H -0.3396 -0.1927 0.2077 0.035 Uiso 1 1 calc R
C26 C -0.2993(5) -0.4084(4) 0.2122(4) 0.036(2) Uani 1 1 d .
H26A H -0.3342 -0.3863 0.1868 0.044 Uiso 1 1 calc R
C27 C -0.3015(4) -0.4708(3) 0.2096(3) 0.0283(19) Uani 1 1 d .
H27A H -0.3374 -0.4905 0.1828 0.034 Uiso 1 1 calc R
C28 C -0.2498(3) -0.5056(3) 0.2472(3) 0.0181(15) Uani 1 1 d .
C29 C -0.1974(4) -0.4722(3) 0.2865(3) 0.0264(18) Uani 1 1 d .
H29A H -0.1621 -0.4929 0.3129 0.032 Uiso 1 1 calc R
C30 C -0.1982(5) -0.4100(4) 0.2859(4) 0.037(2) Uani 1 1 d .
H30A H -0.1625 -0.3890 0.3114 0.044 Uiso 1 1 calc R
C31 C -0.7639(9) 0.0484(5) 0.0027(5) 0.071(5) Uani 1 1 d .
C32 C -0.8124(10) -0.0005(7) -0.0135(6) 0.096(6) Uani 1 1 d .
H32A H -0.8547 0.0065 -0.0212 0.115 Uiso 1 1 calc R
C33 C -0.7881(12) -0.0580(7) -0.0160(7) 0.110(8) Uani 1 1 d .
H33A H -0.8169 -0.0902 -0.0242 0.132 Uiso 1 1 calc R
C34 C -0.7227(17) -0.0762(15) -0.0074(9) 0.186(17) Uani 1 1 d .
H34A H -0.7087 -0.1154 -0.0104 0.223 Uiso 1 1 calc R
C35 C -0.6879(17) -0.0227(14) 0.0056(9) 0.22(2) Uani 1 1 d .
H35A H -0.6453 -0.0263 0.0129 0.267 Uiso 1 1 calc R
OW1 O -0.4563(13) -0.4806(12) 0.1726(11) 0.136(9) Uiso 0.50 1 d P

loop_
_atom_site_aniso_label
_atom_site_aniso_U_11
_atom_site_aniso_U_22
_atom_site_aniso_U_33
_atom_site_aniso_U_23
_atom_site_aniso_U_13
_atom_site_aniso_U_12
Mo1 0.0246(4) 0.0134(3) 0.0255(3) -0.0028(2) 0.0083(3) -0.0033(3)
Mo2 0.0249(4) 0.0137(3) 0.0284(4) -0.0023(3) 0.0099(3) -0.0042(3)
Mo3 0.0245(4) 0.0290(4) 0.0350(4) -0.0009(3) 0.0195(3) 0.0000(3)
Mo4 0.0202(3) 0.0240(4) 0.0294(4) 0.0025(3) 0.0068(3) 0.0047(3)
Mo5 0.0262(4) 0.0228(3) 0.0205(3) 0.0025(3) 0.0092(3) 0.0005(3)
Mo6 0.0241(3) 0.0098(3) 0.0261(3) -0.0011(2) 0.0032(3) 0.0023(2)
Mo7 0.0304(4) 0.0282(4) 0.0373(4) -0.0011(3) 0.0237(3) -0.0021(3)
Mo8 0.0296(4) 0.0121(3) 0.0260(4) 0.0017(3) 0.0019(3) 0.0026(3)
Mo9 0.0265(4) 0.0192(3) 0.0300(4) -0.0075(3) 0.0159(3) -0.0006(3)
Mo10 0.0329(4) 0.0186(3) 0.0319(4) -0.0081(3) 0.0196(3) -0.0032(3)
Mo11 0.0233(4) 0.0235(4) 0.0292(4) 0.0027(3) 0.0030(3) 0.0063(3)
Mo12 0.0328(4) 0.0271(4) 0.0192(3) 0.0035(3) 0.0093(3) -0.0001(3)
Cu1 0.0606(8) 0.0073(5) 0.0533(7) 0.0018(4) 0.0281(6) 0.0005(5)
Cu2 0.1055(12) 0.0049(5) 0.0496(8) -0.0008(5) 0.0346(8) -0.0019(6)
Cu3 0.0842(11) 0.0060(5) 0.1338(15) -0.0052(7) 0.0711(11) -0.0021(6)
P1 0.0119(8) 0.0076(8) 0.0131(8) 0.0005(6) 0.0050(6) 0.0011(6)
O1 0.026(3) 0.021(3) 0.044(3) -0.005(2) 0.020(3) -0.004(2)
O2 0.027(3) 0.025(3) 0.027(3) -0.005(2) 0.008(2) -0.003(2)
O3 0.030(3) 0.026(3) 0.031(3) -0.001(2) 0.013(3) -0.007(2)
O4 0.016(3) 0.024(3) 0.036(3) -0.004(2) 0.008(2) -0.004(2)
O5 0.053(4) 0.031(3) 0.044(4) -0.014(3) 0.035(3) 0.000(3)
O6 0.068(5) 0.028(3) 0.023(3) 0.003(2) 0.014(3) -0.003(3)
O7 0.022(3) 0.022(3) 0.042(3) 0.001(2) 0.015(3) 0.001(2)
O8 0.046(4) 0.021(3) 0.042(4) 0.003(3) 0.013(3) 0.009(3)
O9 0.048(4) 0.016(3) 0.039(4) 0.003(3) 0.009(3) 0.004(3)
O10 0.028(3) 0.023(3) 0.032(3) 0.001(2) 0.011(3) 0.005(2)
O11 0.018(3) 0.020(3) 0.020(3) -0.001(2) 0.010(2) 0.000(2)
O12 0.046(4) 0.034(3) 0.022(3) -0.002(2) 0.012(3) -0.003(3)
O13 0.045(4) 0.028(3) 0.035(3) -0.009(3) 0.022(3) 0.004(3)
O14 0.026(3) 0.016(3) 0.019(3) -0.004(2) 0.010(2) 0.002(2)
O15 0.036(3) 0.022(3) 0.026(3) 0.000(2) 0.016(3) 0.000(2)
O16 0.022(3) 0.029(3) 0.030(3) -0.005(2) 0.014(2) -0.001(2)
O17 0.028(3) 0.023(3) 0.033(3) 0.001(2) 0.010(3) -0.003(2)
O18 0.039(3) 0.025(3) 0.030(3) 0.004(2) 0.022(3) 0.006(2)
O19 0.028(3) 0.021(3) 0.027(3) 0.002(2) 0.005(2) 0.002(2)
O20 0.022(3) 0.031(3) 0.040(3) -0.006(3) 0.019(3) -0.007(2)
O21 0.019(3) 0.021(3) 0.028(3) -0.009(2) 0.006(2) -0.006(2)
O22 0.026(3) 0.030(3) 0.044(4) -0.002(3) 0.020(3) -0.003(2)
O23 0.019(3) 0.029(3) 0.020(3) 0.000(2) 0.002(2) -0.004(2)
O24 0.032(3) 0.019(3) 0.032(3) -0.001(2) 0.016(3) 0.001(2)
O25 0.027(3) 0.026(3) 0.029(3) -0.003(2) 0.008(3) 0.004(2)
O26 0.022(3) 0.021(3) 0.035(3) 0.002(2) 0.002(2) 0.004(2)
O27 0.018(3) 0.020(3) 0.031(3) -0.003(2) 0.005(2) -0.002(2)
O28 0.018(3) 0.021(3) 0.030(3) -0.005(2) 0.006(2) 0.002(2)
O29 0.030(3) 0.019(3) 0.022(3) 0.001(2) 0.009(2) 0.001(2)
O30 0.021(3) 0.023(3) 0.026(3) 0.002(2) 0.005(2) -0.003(2)
O31 0.019(3) 0.025(3) 0.022(3) -0.001(2) 0.007(2) -0.005(2)
O32 0.019(3) 0.023(3) 0.030(3) -0.001(2) 0.003(2) -0.006(2)
O33 0.027(3) 0.015(3) 0.030(3) -0.006(2) 0.012(2) -0.004(2)
O34 0.015(3) 0.016(3) 0.041(3) -0.002(2) 0.005(2) -0.002(2)
O35 0.022(3) 0.018(3) 0.019(3) -0.004(2) 0.004(2) -0.004(2)
O36 0.023(3) 0.029(3) 0.019(3) -0.008(2) 0.008(2) -0.005(2)
O37 0.014(2) 0.021(3) 0.023(3) -0.002(2) 0.005(2) -0.003(2)
O38 0.020(3) 0.025(3) 0.034(3) -0.007(2) 0.008(2) -0.001(2)
O39 0.020(3) 0.020(3) 0.032(3) -0.001(2) 0.006(2) -0.004(2)
O40 0.017(3) 0.013(2) 0.021(2) 0.0024(19) 0.006(2) 0.0014(19)
N1 0.060(6) 0.015(4) 0.113(9) -0.003(5) 0.044(6) 0.002(4)
N2 0.036(4) 0.010(3) 0.026(3) 0.001(2) 0.019(3) -0.001(3)
N3 0.041(4) 0.014(3) 0.035(4) 0.005(3) 0.013(3) 0.008(3)
N4 0.047(5) 0.013(3) 0.059(5) 0.000(3) 0.036(4) 0.002(3)
N5 0.065(6) 0.008(3) 0.024(3) -0.003(3) 0.018(4) -0.003(3)
N6 0.060(5) 0.011(3) 0.024(4) 0.000(3) 0.008(4) -0.002(3)
N7 0.112(12) 0.112(12) 0.097(10) 0.008(9) 0.055(9) 0.009(9)
N8 0.064(8) 0.199(17) 0.063(8) 0.011(9) 0.040(7) 0.035(9)
C1 0.064(7) 0.017(4) 0.040(5) 0.002(4) 0.025(5) 0.013(4)
C2 0.047(6) 0.013(4) 0.037(5) -0.005(3) 0.012(4) -0.001(4)
C3 0.032(5) 0.006(4) 0.066(6) -0.006(4) 0.023(5) 0.000(3)
C4 0.024(4) 0.014(4) 0.041(5) -0.003(3) 0.018(4) -0.004(3)
C5 0.023(4) 0.015(4) 0.038(5) 0.006(3) 0.008(4) 0.007(3)
C6 0.020(4) 0.016(4) 0.037(5) -0.002(3) 0.011(3) -0.005(3)
C7 0.030(4) 0.015(4) 0.035(4) 0.003(3) 0.012(4) 0.007(3)
C8 0.018(4) 0.024(4) 0.035(4) 0.002(3) 0.006(3) -0.002(3)
C9 0.033(7) 0.017(6) 0.36(3) -0.032(11) 0.008(12) -0.001(5)
C10 0.045(8) 0.015(6) 0.42(4) -0.027(12) 0.046(14) -0.008(6)
C11 0.031(4) 0.016(4) 0.035(4) 0.004(3) 0.015(4) 0.010(3)
C12 0.021(4) 0.017(4) 0.035(4) 0.001(3) 0.009(3) 0.000(3)
C13 0.027(4) 0.007(3) 0.027(4) -0.001(3) 0.013(3) 0.001(3)
C14 0.027(4) 0.009(3) 0.031(4) 0.003(3) 0.022(3) -0.001(3)
C15 0.021(4) 0.016(4) 0.032(4) -0.010(3) 0.007(3) -0.001(3)
C16 0.038(5) 0.015(4) 0.055(6) -0.017(4) 0.026(5) -0.011(3)
C17 0.036(5) 0.019(4) 0.046(5) 0.006(4) 0.025(4) 0.005(3)
C18 0.028(4) 0.015(4) 0.026(4) 0.006(3) 0.011(3) 0.003(3)
C19 0.021(4) 0.020(4) 0.053(6) 0.007(4) 0.012(4) 0.005(3)
C20 0.044(6) 0.019(4) 0.062(7) 0.001(4) 0.019(5) -0.009(4)
C21 0.044(5) 0.017(4) 0.027(4) 0.001(3) 0.019(4) 0.008(4)
C22 0.024(4) 0.014(4) 0.027(4) 0.003(3) 0.010(3) 0.004(3)
C23 0.024(4) 0.010(3) 0.013(3) -0.001(3) 0.005(3) -0.002(3)
C24 0.031(4) 0.009(3) 0.029(4) -0.002(3) 0.009(3) -0.003(3)
C25 0.047(5) 0.014(4) 0.028(4) -0.005(3) 0.018(4) -0.013(4)
C26 0.052(6) 0.016(4) 0.029(4) 0.006(3) 0.006(4) 0.012(4)
C27 0.038(5) 0.010(4) 0.024(4) 0.001(3) 0.002(4) 0.003(3)
C28 0.027(4) 0.010(3) 0.013(3) -0.002(3) 0.004(3) -0.002(3)
C29 0.030(4) 0.016(4) 0.020(4) -0.002(3) -0.001(3) -0.004(3)
C30 0.052(6) 0.024(4) 0.024(4) -0.004(3) 0.006(4) -0.012(4)
C31 0.154(15) 0.032(6) 0.042(6) 0.004(5) 0.056(9) 0.005(8)
C32 0.170(18) 0.071(11) 0.070(9) -0.006(8) 0.074(11) -0.027(11)
C33 0.24(3) 0.047(9) 0.077(11) -0.007(7) 0.105(15) -0.049(12)
C34 0.29(4) 0.23(3) 0.052(11) 0.004(16) 0.090(19) -0.11(3)
C35 0.37(5) 0.27(4) 0.107(18) 0.10(2) 0.17(3) 0.25(4)

loop_
_atom_type_symbol
_atom_type_description
_atom_type_scat_dispersion_real
_atom_type_scat_dispersion_imag
_atom_type_scat_source
C C 0.0033 0.0016 'International Tables Vol C Tables 4.2.6.8 and 6.1.1.4'
H H 0.0000 0.0000 'International Tables Vol C Tables 4.2.6.8 and 6.1.1.4'
N N 0.0061 0.0033 'International Tables Vol C Tables 4.2.6.8 and 6.1.1.4'
O O 0.0106 0.0060 'International Tables Vol C Tables 4.2.6.8 and 6.1.1.4'
P P 0.1023 0.0942 'International Tables Vol C Tables 4.2.6.8 and 6.1.1.4'
Cu Cu 0.3201 1.2651 'International Tables Vol C Tables 4.2.6.8 and 6.1.1.4'
Mo Mo -1.6832 0.6857 'International Tables Vol C Tables 4.2.6.8 and 6.1.1.4'

loop_
_geom_angle_atom_site_label_1
_geom_angle_atom_site_label_2
_geom_angle_atom_site_label_3
_geom_angle
_geom_angle_site_symmetry_3
O39 Mo1 O23 104.6(3) .
O39 Mo1 O19 100.6(2) .
O23 Mo1 O19 95.4(2) .
O39 Mo1 O31 103.7(2) .
O23 Mo1 O31 87.2(2) .
O19 Mo1 O31 154.1(2) .
O39 Mo1 O24 97.2(3) .
O23 Mo1 O24 157.2(2) .
O19 Mo1 O24 86.8(2) .
O31 Mo1 O24 81.3(2) .
O39 Mo1 O37 166.8(2) .
O23 Mo1 O37 87.3(2) .
O19 Mo1 O37 72.1(2) .
O31 Mo1 O37 82.28(19) .
O24 Mo1 O37 71.76(19) .
O32 Mo2 O29 104.1(3) .
O32 Mo2 O36 102.1(3) .
O29 Mo2 O36 94.6(2) .
O32 Mo2 O15 101.9(3) .
O29 Mo2 O15 84.9(2) .
O36 Mo2 O15 155.3(2) .
O32 Mo2 O30 100.3(2) .
O29 Mo2 O30 154.2(2) .
O36 Mo2 O30 88.3(2) .
O15 Mo2 O30 82.0(2) .
O32 Mo2 O14 170.2(2) .
O29 Mo2 O14 85.1(2) .
O36 Mo2 O14 73.30(19) .
O15 Mo2 O14 82.1(2) .
O30 Mo2 O14 71.21(19) .
O20 Mo3 O4 102.0(3) .
O20 Mo3 O24 99.1(3) .
O4 Mo3 O24 93.0(2) .
O20 Mo3 O10 101.2(3) .
O4 Mo3 O10 156.0(2) .
O24 Mo3 O10 89.1(2) .
O20 Mo3 O7 103.0(3) .
O4 Mo3 O7 84.5(2) .
O24 Mo3 O7 157.9(2) .
O10 Mo3 O7 84.6(2) .
O20 Mo3 O37 169.9(2) .
O4 Mo3 O37 86.1(2) .
O24 Mo3 O37 74.1(2) .
O10 Mo3 O37 71.6(2) .
O7 Mo3 O37 83.8(2) .
O34 Mo4 O18 103.5(3) .
O34 Mo4 O28 101.1(2) .
O18 Mo4 O28 93.6(2) .
O34 Mo4 O29 102.1(2) .
O18 Mo4 O29 85.2(2) .
O28 Mo4 O29 156.4(2) .
O34 Mo4 O35 97.8(3) .
O18 Mo4 O35 157.8(2) .
O28 Mo4 O35 88.1(2) .
O29 Mo4 O35 84.5(2) .
O34 Mo4 O40 168.8(2) .
O18 Mo4 O40 86.9(2) .
O28 Mo4 O40 73.8(2) .
O29 Mo4 O40 82.7(2) .
O35 Mo4 O40 72.34(18) .
O12 Mo5 O27 103.2(3) .
O12 Mo5 O35 102.0(3) .
O27 Mo5 O35 92.5(2) .
O12 Mo5 O4 102.5(3) .
O27 Mo5 O4 87.3(2) .
O35 Mo5 O4 154.9(2) .
O12 Mo5 O33 99.9(3) .
O27 Mo5 O33 156.6(2) .
O35 Mo5 O33 86.3(2) .
O4 Mo5 O33 84.1(2) .
O12 Mo5 O40 169.7(2) .
O27 Mo5 O40 85.9(2) .
O35 Mo5 O40 72.46(19) .
O4 Mo5 O40 82.5(2) .
O33 Mo5 O40 71.41(19) .
O8 Mo6 O31 103.0(3) .
O8 Mo6 O33 100.7(3) .
O31 Mo6 O33 93.7(2) .
O8 Mo6 O28 100.6(3) .
O31 Mo6 O28 155.8(2) .
O33 Mo6 O28 87.1(2) .
O8 Mo6 O16 102.2(3) .
O31 Mo6 O16 86.1(2) .
O33 Mo6 O16 156.6(2) .
O28 Mo6 O16 83.8(2) .
O8 Mo6 O40 169.9(2) .
O31 Mo6 O40 85.6(2) .
O33 Mo6 O40 73.10(19) .
O28 Mo6 O40 71.49(19) .
O16 Mo6 O40 83.6(2) .
O22 Mo7 O15 103.3(3) .
O22 Mo7 O3 100.0(3) .
O15 Mo7 O3 91.8(2) .
O22 Mo7 O18 103.3(3) .
O15 Mo7 O18 87.8(2) .
O3 Mo7 O18 156.2(2) .
O22 Mo7 O1 101.1(3) .
O15 Mo7 O1 155.5(2) .
O3 Mo7 O1 85.8(2) .
O18 Mo7 O1 84.8(2) .
O22 Mo7 O11 169.1(2) .
O15 Mo7 O11 85.2(2) .
O3 Mo7 O11 72.6(2) .
O18 Mo7 O11 83.6(2) .
O1 Mo7 O11 70.87(19) .
O9 Mo8 O2 102.1(3) .
O9 Mo8 O30 102.8(3) .
O2 Mo8 O30 92.9(2) .
O9 Mo8 O38 101.0(3) .
O2 Mo8 O38 86.4(2) .
O30 Mo8 O38 155.8(2) .
O9 Mo8 O25 100.8(3) .
O2 Mo8 O25 156.4(2) .
O30 Mo8 O25 87.8(2) .
O38 Mo8 O25 83.5(2) .
O9 Mo8 O14 171.0(2) .
O2 Mo8 O14 86.3(2) .
O30 Mo8 O14 73.3(2) .
O38 Mo8 O14 82.5(2) .
O25 Mo8 O14 71.22(19) .
O13 Mo9 O7 104.1(3) .
O13 Mo9 O25 101.5(3) .
O7 Mo9 O25 94.3(2) .
O13 Mo9 O27 102.0(3) .
O7 Mo9 O27 86.1(2) .
O25 Mo9 O27 155.6(2) .
O13 Mo9 O36 98.8(3) .
O7 Mo9 O36 156.3(2) .
O25 Mo9 O36 87.1(2) .
O27 Mo9 O36 83.1(2) .
O13 Mo9 O14 168.7(3) .
O7 Mo9 O14 86.2(2) .
O25 Mo9 O14 72.7(2) .
O27 Mo9 O14 83.0(2) .
O36 Mo9 O14 71.59(19) .
O5 Mo10 O16 103.8(3) .
O5 Mo10 O1 102.0(3) .
O16 Mo10 O1 94.6(2) .
O5 Mo10 O23 101.2(3) .
O16 Mo10 O23 86.0(2) .
O1 Mo10 O23 155.9(2) .
O5 Mo10 O17 99.1(3) .
O16 Mo10 O17 156.1(2) .
O1 Mo10 O17 87.2(2) .
O23 Mo10 O17 82.9(2) .
O5 Mo10 O11 168.6(3) .
O16 Mo10 O11 86.8(2) .
O1 Mo10 O11 72.8(2) .
O23 Mo10 O11 83.2(2) .
O17 Mo10 O11 70.9(2) .
O26 Mo11 O38 103.7(3) .
O26 Mo11 O10 99.7(3) .
O38 Mo11 O10 92.4(2) .
O26 Mo11 O21 101.5(3) .
O38 Mo11 O21 87.3(2) .
O10 Mo11 O21 158.3(2) .
O26 Mo11 O19 97.5(2) .
O38 Mo11 O19 158.7(2) .
O10 Mo11 O19 85.8(2) .
O21 Mo11 O19 86.7(2) .
O26 Mo11 O37 167.1(2) .
O38 Mo11 O37 87.3(2) .
O10 Mo11 O37 72.8(2) .
O21 Mo11 O37 85.5(2) .
O19 Mo11 O37 71.87(19) .
O6 Mo12 O17 101.4(3) .
O6 Mo12 O21 101.7(3) .
O17 Mo12 O21 92.8(2) .
O6 Mo12 O3 100.3(3) .
O17 Mo12 O3 89.5(2) .
O21 Mo12 O3 157.0(2) .
O6 Mo12 O2 102.0(3) .
O17 Mo12 O2 156.6(2) .
O21 Mo12 O2 83.6(2) .
O3 Mo12 O2 85.3(2) .
O6 Mo12 O11 171.1(3) .
O17 Mo12 O11 73.5(2) .
O21 Mo12 O11 85.9(2) .
O3 Mo12 O11 72.8(2) .
O2 Mo12 O11 83.2(2) .
N3 Cu1 N2 175.2(3) .
N6 Cu2 N5 178.0(3) .
N4 Cu3 N1 176.1(4) 1_545
O40 P1 O14 110.0(3) .
O40 P1 O11 110.0(3) .
O14 P1 O11 109.9(3) .
O40 P1 O37 109.4(3) .
O14 P1 O37 108.8(3) .
O11 P1 O37 108.7(3) .
Mo10 O1 Mo7 127.4(3) .
Mo8 O2 Mo12 151.2(3) .
Mo7 O3 Mo12 125.4(3) .
Mo3 O4 Mo5 151.1(3) .
Mo9 O7 Mo3 150.8(3) .
Mo11 O10 Mo3 125.2(3) .
P1 O11 Mo12 127.1(3) .
P1 O11 Mo7 124.6(3) .
Mo12 O11 Mo7 89.07(17) .
P1 O11 Mo10 125.8(3) .
Mo12 O11 Mo10 89.38(16) .
Mo7 O11 Mo10 88.95(16) .
P1 O14 Mo8 126.1(3) .
P1 O14 Mo9 126.0(3) .
Mo8 O14 Mo9 89.69(16) .
P1 O14 Mo2 125.1(3) .
Mo8 O14 Mo2 89.42(17) .
Mo9 O14 Mo2 88.90(16) .
Mo7 O15 Mo2 149.3(3) .
Mo10 O16 Mo6 149.9(3) .
Mo12 O17 Mo10 125.9(3) .
Mo4 O18 Mo7 149.6(3) .
Mo1 O19 Mo11 126.4(3) .
Mo12 O21 Mo11 150.0(3) .
Mo1 O23 Mo10 149.7(3) .
Mo3 O24 Mo1 124.1(3) .
Mo9 O25 Mo8 126.3(3) .
Mo5 O27 Mo9 149.2(3) .
Mo4 O28 Mo6 125.5(3) .
Mo2 O29 Mo4 153.2(3) .
Mo8 O30 Mo2 125.9(3) .
Mo6 O31 Mo1 149.8(3) .
Mo6 O33 Mo5 126.1(3) .
Mo5 O35 Mo4 125.6(3) .
Mo2 O36 Mo9 126.2(3) .
P1 O37 Mo11 125.1(3) .
P1 O37 Mo3 125.6(3) .
Mo11 O37 Mo3 90.35(17) .
P1 O37 Mo1 125.2(3) .
Mo11 O37 Mo1 89.65(16) .
Mo3 O37 Mo1 89.82(17) .
Mo11 O38 Mo8 148.2(3) .
P1 O40 Mo4 125.7(3) .
P1 O40 Mo6 126.0(3) .
Mo4 O40 Mo6 89.16(16) .
P1 O40 Mo5 125.5(3) .
Mo4 O40 Mo5 89.56(16) .
Mo6 O40 Mo5 89.36(16) .
C1 N1 C10 114.9(9) .
C1 N1 Cu3 122.8(7) 1_565
C10 N1 Cu3 122.2(9) 1_565
C6 N2 C7 117.3(6) .
C6 N2 Cu1 120.2(5) .
C7 N2 Cu1 122.4(5) .
C20 N3 C11 116.6(7) .
C20 N3 Cu1 122.3(6) .
C11 N3 Cu1 121.1(6) .
C16 N4 C17 118.1(7) .
C16 N4 Cu3 117.9(6) .
C17 N4 Cu3 124.0(6) .
C21 N5 C25 118.2(7) .
C21 N5 Cu2 120.7(6) .
C25 N5 Cu2 121.1(6) .
C26 N6 C30 117.8(7) .
C26 N6 Cu2 121.9(6) .
C30 N6 Cu2 120.3(6) .
C31 N8 C35 126(2) .
N1 C1 C2 124.6(9) .
C3 C2 C1 120.2(9) .
C9 C3 C2 114.9(9) .
C9 C3 C4 122.9(9) .
C2 C3 C4 122.0(8) .
C5 C4 C8 116.0(7) .
C5 C4 C3 120.9(8) .
C8 C4 C3 123.1(7) .
C6 C5 C4 121.0(7) .
N2 C6 C5 122.6(7) .
N2 C7 C8 123.2(7) .
C7 C8 C4 119.8(7) .
C3 C9 C10 120.4(12) .
N1 C10 C9 124.6(12) .
N3 C11 C12 123.8(7) .
C11 C12 C13 118.9(7) .
C19 C13 C12 117.1(7) .
C19 C13 C14 122.2(7) .
C12 C13 C14 120.7(7) .
C15 C14 C18 117.5(7) .
C15 C14 C13 120.5(7) .
C18 C14 C13 122.0(7) .
C14 C15 C16 119.5(8) .
N4 C16 C15 123.3(8) .
N4 C17 C18 121.1(8) .
C17 C18 C14 120.5(8) .
C20 C19 C13 119.5(8) .
N3 C20 C19 124.2(9) .
N5 C21 C22 122.5(8) .
C21 C22 C23 119.6(7) .
C24 C23 C22 116.7(7) .
C24 C23 C28 122.1(7) 4_455
C22 C23 C28 121.3(6) 4_455
C25 C24 C23 119.9(8) .
N5 C25 C24 123.2(8) .
N6 C26 C27 122.8(8) .
C26 C27 C28 120.1(8) .
C27 C28 C29 116.2(7) .
C27 C28 C23 122.2(6) 4_445
C29 C28 C23 121.5(6) 4_445
C30 C29 C28 120.3(8) .
N6 C30 C29 122.7(8) .
N8 C31 N7 126.9(17) .
N8 C31 C32 117.7(14) .
N7 C31 C32 115.3(17) .
C33 C32 C31 112.7(18) .
C32 C33 C34 130(2) .
C35 C34 C33 105(3) .
N8 C35 C34 128(4) .

loop_
_geom_bond_atom_site_label_1
_geom_bond_atom_site_label_2
_geom_bond_distance
_geom_bond_site_symmetry_2
Mo1 O39 1.664(5) .
Mo1 O23 1.828(6) .
Mo1 O19 1.865(5) .
Mo1 O31 1.959(5) .
Mo1 O24 2.007(6) .
Mo1 O37 2.448(5) .
Mo2 O32 1.662(5) .
Mo2 O29 1.839(5) .
Mo2 O36 1.861(5) .
Mo2 O15 1.983(5) .
Mo2 O30 1.990(5) .
Mo2 O14 2.449(5) .
Mo3 O20 1.668(6) .
Mo3 O4 1.857(5) .
Mo3 O24 1.888(5) .
Mo3 O10 1.942(5) .
Mo3 O7 1.956(5) .
Mo3 O37 2.426(5) .
Mo4 O34 1.664(5) .
Mo4 O18 1.862(5) .
Mo4 O28 1.870(5) .
Mo4 O29 1.942(5) .
Mo4 O35 1.963(5) .
Mo4 O40 2.411(5) .
Mo5 O12 1.667(6) .
Mo5 O27 1.839(5) .
Mo5 O35 1.890(5) .
Mo5 O4 1.940(5) .
Mo5 O33 1.982(5) .
Mo5 O40 2.453(5) .
Mo6 O8 1.666(6) .
Mo6 O31 1.854(5) .
Mo6 O33 1.881(5) .
Mo6 O28 1.964(5) .
Mo6 O16 1.980(6) .
Mo6 O40 2.445(5) .
Mo7 O22 1.666(6) .
Mo7 O15 1.845(5) .
Mo7 O3 1.914(6) .
Mo7 O18 1.918(5) .
Mo7 O1 1.986(5) .
Mo7 O11 2.449(5) .
Mo8 O9 1.661(6) .
Mo8 O2 1.848(6) .
Mo8 O30 1.870(5) .
Mo8 O38 1.974(5) .
Mo8 O25 1.984(6) .
Mo8 O14 2.438(5) .
Mo9 O13 1.664(6) .
Mo9 O7 1.860(5) .
Mo9 O25 1.875(6) .
Mo9 O27 1.958(5) .
Mo9 O36 1.981(5) .
Mo9 O14 2.444(5) .
Mo10 O5 1.677(6) .
Mo10 O16 1.837(6) .
Mo10 O1 1.846(5) .
Mo10 O23 1.971(5) .
Mo10 O17 1.993(6) .
Mo10 O11 2.453(5) .
Mo11 O26 1.663(5) .
Mo11 O38 1.825(5) .
Mo11 O10 1.910(6) .
Mo11 O21 1.924(6) .
Mo11 O19 1.961(5) .
Mo11 O37 2.396(5) .
Mo12 O6 1.664(6) .
Mo12 O17 1.860(6) .
Mo12 O21 1.888(5) .
Mo12 O3 1.935(6) .
Mo12 O2 1.968(5) .
Mo12 O11 2.428(5) .
Cu1 N3 1.902(7) .
Cu1 N2 1.902(6) .
Cu2 N6 1.909(7) .
Cu2 N5 1.910(7) .
Cu3 N4 1.902(7) .
Cu3 N1 1.902(8) 1_545
P1 O40 1.517(5) .
P1 O14 1.518(5) .
P1 O11 1.527(5) .
P1 O37 1.543(5) .
N1 C1 1.298(13) .
N1 C10 1.303(16) .
N1 Cu3 1.902(8) 1_565
N2 C6 1.336(10) .
N2 C7 1.350(10) .
N3 C20 1.321(12) .
N3 C11 1.352(11) .
N4 C16 1.321(12) .
N4 C17 1.367(11) .
N5 C21 1.323(11) .
N5 C25 1.331(11) .
N6 C26 1.346(11) .
N6 C30 1.348(11) .
N7 C31 1.332(16) .
N8 C31 1.289(19) .
N8 C35 1.33(3) .
C1 C2 1.385(11) .
C2 C3 1.359(12) .
C3 C9 1.359(15) .
C3 C4 1.476(10) .
C4 C5 1.391(11) .
C4 C8 1.403(11) .
C5 C6 1.376(10) .
C7 C8 1.375(11) .
C9 C10 1.378(16) .
C11 C12 1.376(10) .
C12 C13 1.406(10) .
C13 C19 1.387(11) .
C13 C14 1.473(9) .
C14 C15 1.378(10) .
C14 C18 1.392(10) .
C15 C16 1.393(11) .
C17 C18 1.385(10) .
C19 C20 1.381(11) .
C21 C22 1.389(10) .
C22 C23 1.396(10) .
C23 C24 1.390(10) .
C23 C28 1.478(10) 4_455
C24 C25 1.369(10) .
C26 C27 1.361(10) .
C27 C28 1.400(10) .
C28 C29 1.409(10) .
C28 C23 1.478(10) 4_445
C29 C30 1.353(11) .
C31 C32 1.47(2) .
C32 C33 1.39(2) .
C33 C34 1.50(4) .
C34 C35 1.37(4) .
